data_4135402
loop_
_publ_author_name
'Gangadharappa, Sathish Chatnahalli'
'Maisuls, Iv\'an'
'Schwab, Dominik A.'
'K\"osters, Jutta'
'Doltsinis, Nikos L.'
'Strassert, Cristian A.'

_publ_section_title
;
 Compensation of Hybridization Defects in Phosphorescent Complexes with
 Pnictogen-Based Ligands-A Structural, Photophysical, and Theoretical
 Case-Study with Predictive Character.
;
_journal_issue 51
_journal_name_full 'Journal of the American Chemical Society'
_journal_page_first 21353
_journal_page_last 21367
_journal_paper_doi 10.1021/jacs.0c09467
_journal_volume 142
_journal_year 2020
_chemical_formula_sum 'C29 H18 F6 N7 Pt Sb'
_chemical_formula_weight 895.34
_space_group_crystal_system monoclinic
_space_group_IT_number 14
_space_group_name_Hall '-P 2yn'
_space_group_name_H-M_alt 'P 1 21/n 1'
_atom_sites_solution_hydrogens geom
_audit_creation_method SHELXL-2014/7
_cell_angle_alpha 90
_cell_angle_beta 113.066(2)
_cell_angle_gamma 90
_cell_formula_units_Z 4
_cell_length_a 17.3569(5)
_cell_length_b 8.0541(2)
_cell_length_c 21.9642(6)
_cell_measurement_reflns_used 51780
_cell_measurement_temperature 90(2)
_cell_measurement_theta_max 32.74
_cell_measurement_theta_min 2.56
_cell_volume 2825.00(14)
_computing_cell_refinement 'STOE X-AREA'
_computing_data_collection 'STOE X-AREA'
_computing_data_reduction 'STOE X-RED'
_computing_structure_refinement 'SHELXL-2014/7 (Sheldrick, 2014)'
_computing_structure_solution 'SHELXL-2014/7 (Sheldrick, 2014)'
_diffrn_ambient_temperature 90(2)
_diffrn_measured_fraction_theta_full 0.984
_diffrn_measured_fraction_theta_max 0.985
_diffrn_measurement_device_type Pilatus100K
_diffrn_measurement_method 'rotation method'
_diffrn_radiation_type MoK\a
_diffrn_radiation_wavelength 0.71073
_diffrn_reflns_av_R_equivalents 0.0369
_diffrn_reflns_av_unetI/netI 0.0306
_diffrn_reflns_Laue_measured_fraction_full 0.984
_diffrn_reflns_Laue_measured_fraction_max 0.985
_diffrn_reflns_limit_h_max 22
_diffrn_reflns_limit_h_min -22
_diffrn_reflns_limit_k_max 10
_diffrn_reflns_limit_k_min -10
_diffrn_reflns_limit_l_max 28
_diffrn_reflns_limit_l_min -28
_diffrn_reflns_number 40201
_diffrn_reflns_point_group_measured_fraction_full 0.984
_diffrn_reflns_point_group_measured_fraction_max 0.985
_diffrn_reflns_theta_full 25.242
_diffrn_reflns_theta_max 27.876
_diffrn_reflns_theta_min 2.551
_diffrn_source 'Mo Genix 3D VHF'
_exptl_absorpt_coefficient_mu 5.977
_exptl_absorpt_correction_T_max 0.7923
_exptl_absorpt_correction_T_min 0.2283
_exptl_absorpt_correction_type numerical
_exptl_absorpt_process_details 'STOE X-RED'
_exptl_crystal_colour yellow
_exptl_crystal_density_diffrn 2.105
_exptl_crystal_description rod
_exptl_crystal_F_000 1696
_exptl_crystal_size_max 0.390
_exptl_crystal_size_mid 0.052
_exptl_crystal_size_min 0.043
_refine_diff_density_max 0.561
_refine_diff_density_min -0.762
_refine_diff_density_rms 0.103
_refine_ls_extinction_method none
_refine_ls_goodness_of_fit_ref 0.983
_refine_ls_hydrogen_treatment constr
_refine_ls_matrix_type full
_refine_ls_number_parameters 397
_refine_ls_number_reflns 6638
_refine_ls_number_restraints 0
_refine_ls_restrained_S_all 0.983
_refine_ls_R_factor_all 0.0309
_refine_ls_R_factor_gt 0.0207
_refine_ls_shift/su_max 0.003
_refine_ls_shift/su_mean 0.000
_refine_ls_structure_factor_coef Fsqd
_refine_ls_weighting_details 'w=1/[\s^2^(Fo^2^)+(0.0211P)^2^] where P=(Fo^2^+2Fc^2^)/3'
_refine_ls_weighting_scheme calc
_refine_ls_wR_factor_gt 0.0422
_refine_ls_wR_factor_ref 0.0439
_reflns_Friedel_coverage 0.000
_reflns_number_gt 5436
_reflns_number_total 6638
_reflns_threshold_expression 'I > 2\s(I)'
_cod_data_source_file Sh3_90K_p21n_a_[CF3_Sb].cif
_cod_data_source_block Sh3_90K_p21n_a
_cod_depositor_comments 'Adding full bibliography for 4135398--4135402.cif.'
_cod_original_sg_symbol_H-M 'P 21/n'
_cod_database_code 4135402
_shelx_shelxl_version_number 2014/7
_shelx_space_group_comment
;
The symmetry employed for this shelxl refinement is uniquely defined
by the following loop, which should always be used as a source of
symmetry information in preference to the above space-group names.
They are only intended as comments.
;
_shelx_estimated_absorpt_t_min 0.204
_shelx_estimated_absorpt_t_max 0.783

loop_
_space_group_symop_operation_xyz
'x, y, z'
'-x+1/2, y+1/2, -z+1/2'
'-x, -y, -z'
'x-1/2, -y-1/2, z-1/2'

loop_
_atom_site_label
_atom_site_type_symbol
_atom_site_fract_x
_atom_site_fract_y
_atom_site_fract_z
_atom_site_U_iso_or_equiv
_atom_site_adp_type
_atom_site_occupancy
_atom_site_site_symmetry_order
_atom_site_calc_flag
_atom_site_refinement_flags_posn
_atom_site_refinement_flags_adp
_atom_site_refinement_flags_occupancy
_atom_site_disorder_assembly
_atom_site_disorder_group
N1 N 0.41728(16) 0.6532(3) 0.47554(13) 0.0211(5) Uani 1 1 d . . . . .
N2 N 0.36549(16) 0.5852(3) 0.41736(13) 0.0227(6) Uani 1 1 d . . . . .
C3 C 0.40368(19) 0.6226(4) 0.37679(16) 0.0227(6) Uani 1 1 d . . . . .
N4 N 0.47587(16) 0.7108(3) 0.40357(13) 0.0219(6) Uani 1 1 d . . . . .
C5 C 0.48157(19) 0.7254(4) 0.46519(16) 0.0211(6) Uani 1 1 d . . . . .
C6 C 0.54421(18) 0.8090(4) 0.52248(16) 0.0223(6) Uani 1 1 d . . . . .
N7 N 0.52396(15) 0.8010(3) 0.57560(13) 0.0212(5) Uani 1 1 d . . . . .
C8 C 0.61677(19) 0.8929(4) 0.52783(17) 0.0239(7) Uani 1 1 d . . . . .
H8 H 0.6323 0.9021 0.4910 0.029 Uiso 1 1 calc R U . . .
C9 C 0.6658(2) 0.9627(4) 0.58859(18) 0.0262(7) Uani 1 1 d . . . . .
H9 H 0.7156 1.0202 0.5931 0.031 Uiso 1 1 calc R U . . .
C10 C 0.64379(19) 0.9504(4) 0.64300(17) 0.0247(7) Uani 1 1 d . . . . .
H10 H 0.6780 0.9974 0.6845 0.030 Uiso 1 1 calc R U . . .
C11 C 0.57019(18) 0.8674(4) 0.63464(16) 0.0212(6) Uani 1 1 d . . . . .
C12 C 0.53289(18) 0.8358(4) 0.68292(15) 0.0222(6) Uani 1 1 d . . . . .
N13 N 0.56021(16) 0.8688(3) 0.74711(14) 0.0244(6) Uani 1 1 d . . . . .
C14 C 0.4988(2) 0.7991(4) 0.76201(16) 0.0237(6) Uani 1 1 d . . . . .
N15 N 0.43603(16) 0.7278(3) 0.71212(13) 0.0230(6) Uani 1 1 d . . . . .
N16 N 0.45937(16) 0.7517(3) 0.66050(13) 0.0224(5) Uani 1 1 d . . . . .
C17 C 0.3644(2) 0.5799(4) 0.30508(16) 0.0247(7) Uani 1 1 d . . . . .
F18 F 0.31771(13) 0.4427(3) 0.29432(10) 0.0332(5) Uani 1 1 d . . . . .
F19 F 0.31427(12) 0.7004(3) 0.26891(10) 0.0333(5) Uani 1 1 d . . . . .
F20 F 0.42175(12) 0.5532(3) 0.27956(10) 0.0354(5) Uani 1 1 d . . . . .
C21 C 0.5019(2) 0.7989(4) 0.83052(17) 0.0257(7) Uani 1 1 d . . . . .
F22 F 0.44375(14) 0.6986(3) 0.83617(11) 0.0451(6) Uani 1 1 d . . . . .
F23 F 0.57603(13) 0.7457(3) 0.87403(10) 0.0350(5) Uani 1 1 d . . . . .
F24 F 0.49029(13) 0.9483(3) 0.85173(10) 0.0355(5) Uani 1 1 d . . . . .
Pt25 Pt 0.41859(2) 0.67891(2) 0.56619(2) 0.01978(3) Uani 1 1 d . . . . .
Sb26 Sb 0.28859(2) 0.52701(3) 0.56043(2) 0.01988(5) Uani 1 1 d . . . . .
C27 C 0.22128(18) 0.3625(4) 0.48252(15) 0.0207(6) Uani 1 1 d . . . . .
C28 C 0.19492(19) 0.4107(4) 0.41713(16) 0.0225(6) Uani 1 1 d . . . . .
H28 H 0.2098 0.5169 0.4064 0.027 Uiso 1 1 calc R U . . .
C29 C 0.14607(19) 0.3028(4) 0.36660(16) 0.0257(7) Uani 1 1 d . . . . .
H29 H 0.1282 0.3355 0.3216 0.031 Uiso 1 1 calc R U . . .
C30 C 0.1241(2) 0.1497(4) 0.38237(17) 0.0264(7) Uani 1 1 d . . . . .
H30 H 0.0905 0.0771 0.3482 0.032 Uiso 1 1 calc R U . . .
C31 C 0.15094(19) 0.1003(4) 0.44821(16) 0.0253(7) Uani 1 1 d . . . . .
H31 H 0.1362 -0.0061 0.4589 0.030 Uiso 1 1 calc R U . . .
C32 C 0.19928(19) 0.2072(4) 0.49832(16) 0.0235(7) Uani 1 1 d . . . . .
H32 H 0.2173 0.1741 0.5433 0.028 Uiso 1 1 calc R U . . .
C33 C 0.19269(19) 0.6861(4) 0.56190(16) 0.0235(6) Uani 1 1 d . . . . .
C34 C 0.1086(2) 0.6485(4) 0.52574(17) 0.0269(7) Uani 1 1 d . . . . .
H34 H 0.0938 0.5538 0.4977 0.032 Uiso 1 1 calc R U . . .
C35 C 0.0468(2) 0.7491(5) 0.53070(19) 0.0302(7) Uani 1 1 d . . . . .
H35 H -0.0105 0.7236 0.5060 0.036 Uiso 1 1 calc R U . . .
C36 C 0.0683(2) 0.8878(5) 0.57178(18) 0.0302(7) Uani 1 1 d . . . . .
H36 H 0.0258 0.9563 0.5754 0.036 Uiso 1 1 calc R U . . .
C37 C 0.1517(2) 0.9258(4) 0.60727(18) 0.0291(7) Uani 1 1 d . . . . .
H37 H 0.1664 1.0211 0.6350 0.035 Uiso 1 1 calc R U . . .
C38 C 0.2139(2) 0.8252(5) 0.60255(16) 0.0266(7) Uani 1 1 d . . . . .
H38 H 0.2712 0.8514 0.6271 0.032 Uiso 1 1 calc R U . . .
C39 C 0.30965(19) 0.3788(4) 0.64458(15) 0.0214(6) Uani 1 1 d . . . . .
C40 C 0.2486(2) 0.3595(4) 0.67026(16) 0.0250(7) Uani 1 1 d . . . . .
H40 H 0.1953 0.4102 0.6487 0.030 Uiso 1 1 calc R U . . .
C41 C 0.2647(2) 0.2670(5) 0.72703(17) 0.0297(7) Uani 1 1 d . . . . .
H41 H 0.2229 0.2548 0.7445 0.036 Uiso 1 1 calc R U . . .
C42 C 0.3424(2) 0.1922(5) 0.75825(17) 0.0301(7) Uani 1 1 d . . . . .
H42 H 0.3541 0.1292 0.7974 0.036 Uiso 1 1 calc R U . . .
C43 C 0.4029(2) 0.2091(4) 0.73239(18) 0.0303(8) Uani 1 1 d . . . . .
H43 H 0.4558 0.1570 0.7537 0.036 Uiso 1 1 calc R U . . .
C44 C 0.3869(2) 0.3017(4) 0.67554(17) 0.0270(7) Uani 1 1 d . . . . .
H44 H 0.4285 0.3123 0.6578 0.032 Uiso 1 1 calc R U . . .

loop_
_atom_site_aniso_label
_atom_site_aniso_U_11
_atom_site_aniso_U_22
_atom_site_aniso_U_33
_atom_site_aniso_U_23
_atom_site_aniso_U_13
_atom_site_aniso_U_12
N1 0.0244(13) 0.0204(14) 0.0193(12) 0.0005(10) 0.0096(9) 0.0002(10)
N2 0.0232(13) 0.0235(14) 0.0201(13) -0.0001(11) 0.0069(10) 0.0018(10)
C3 0.0227(15) 0.0215(15) 0.0251(16) 0.0010(12) 0.0108(12) 0.0017(12)
N4 0.0240(13) 0.0224(15) 0.0210(13) 0.0029(10) 0.0107(10) 0.0044(10)
C5 0.0235(15) 0.0163(15) 0.0253(16) 0.0043(12) 0.0115(12) 0.0008(11)
C6 0.0220(14) 0.0206(15) 0.0248(15) 0.0041(13) 0.0098(11) 0.0021(12)
N7 0.0190(12) 0.0210(14) 0.0237(13) 0.0009(11) 0.0084(10) -0.0026(10)
C8 0.0206(15) 0.0247(16) 0.0292(17) 0.0045(13) 0.0129(12) 0.0049(12)
C9 0.0209(15) 0.0232(17) 0.0356(19) 0.0014(14) 0.0124(13) 0.0001(12)
C10 0.0212(15) 0.0228(17) 0.0288(17) 0.0014(13) 0.0085(12) 0.0023(12)
C11 0.0171(14) 0.0197(16) 0.0236(15) 0.0005(12) 0.0044(11) 0.0006(11)
C12 0.0222(14) 0.0210(16) 0.0218(14) -0.0015(12) 0.0070(11) -0.0019(12)
N13 0.0268(14) 0.0220(14) 0.0236(14) 0.0017(11) 0.0091(10) 0.0018(10)
C14 0.0279(16) 0.0215(17) 0.0210(15) 0.0017(12) 0.0089(12) 0.0020(12)
N15 0.0266(14) 0.0228(14) 0.0196(13) 0.0001(10) 0.0090(10) -0.0012(10)
N16 0.0237(13) 0.0232(13) 0.0214(13) -0.0003(11) 0.0098(10) -0.0006(10)
C17 0.0293(17) 0.0244(17) 0.0206(15) 0.0029(13) 0.0102(12) 0.0024(13)
F18 0.0387(11) 0.0303(11) 0.0285(11) -0.0019(9) 0.0111(9) -0.0072(9)
F19 0.0388(11) 0.0301(11) 0.0244(10) 0.0026(8) 0.0053(8) 0.0074(9)
F20 0.0334(11) 0.0512(14) 0.0252(11) -0.0067(9) 0.0153(8) 0.0012(9)
C21 0.0275(16) 0.0250(18) 0.0243(16) 0.0007(13) 0.0098(12) -0.0034(13)
F22 0.0505(13) 0.0595(16) 0.0286(11) -0.0031(11) 0.0191(9) -0.0258(12)
F23 0.0395(12) 0.0373(12) 0.0241(11) 0.0053(9) 0.0080(8) 0.0104(9)
F24 0.0480(13) 0.0315(12) 0.0286(11) 0.0006(9) 0.0167(9) 0.0119(9)
Pt25 0.01998(6) 0.02052(6) 0.01927(5) 0.00043(5) 0.00816(4) -0.00096(5)
Sb26 0.02074(10) 0.02015(10) 0.01939(10) -0.00004(8) 0.00855(7) -0.00096(7)
C27 0.0203(14) 0.0212(16) 0.0202(15) -0.0011(11) 0.0077(11) 0.0003(11)
C28 0.0243(16) 0.0217(16) 0.0238(16) 0.0002(13) 0.0117(12) -0.0005(12)
C29 0.0266(16) 0.0292(18) 0.0210(15) 0.0006(13) 0.0088(12) 0.0018(13)
C30 0.0256(16) 0.0270(19) 0.0266(16) -0.0050(13) 0.0103(12) -0.0023(12)
C31 0.0261(16) 0.0246(17) 0.0263(17) -0.0004(14) 0.0114(13) -0.0023(13)
C32 0.0242(15) 0.0280(18) 0.0198(15) 0.0023(12) 0.0103(11) 0.0003(12)
C33 0.0287(15) 0.0208(15) 0.0239(15) 0.0025(13) 0.0135(12) 0.0021(13)
C34 0.0259(16) 0.0245(18) 0.0294(17) -0.0027(13) 0.0098(13) -0.0021(12)
C35 0.0218(16) 0.0322(18) 0.0356(19) 0.0030(15) 0.0101(13) 0.0010(13)
C36 0.0318(18) 0.0287(18) 0.0334(19) 0.0037(15) 0.0163(14) 0.0070(14)
C37 0.0368(19) 0.0232(17) 0.0295(18) -0.0016(14) 0.0155(14) 0.0027(13)
C38 0.0262(15) 0.0284(17) 0.0257(16) 0.0017(14) 0.0107(12) -0.0016(14)
C39 0.0246(15) 0.0184(15) 0.0206(15) -0.0014(12) 0.0081(11) -0.0028(11)
C40 0.0246(16) 0.0291(19) 0.0235(16) -0.0011(13) 0.0117(12) 0.0013(12)
C41 0.0318(18) 0.036(2) 0.0256(17) 0.0010(14) 0.0155(14) -0.0024(14)
C42 0.0343(18) 0.0303(19) 0.0264(16) 0.0042(15) 0.0128(13) 0.0006(14)
C43 0.0276(17) 0.030(2) 0.0339(19) 0.0071(15) 0.0124(14) 0.0047(13)
C44 0.0256(16) 0.0296(19) 0.0284(16) 0.0024(14) 0.0135(12) 0.0016(13)

loop_
_atom_type_symbol
_atom_type_description
_atom_type_scat_dispersion_real
_atom_type_scat_dispersion_imag
_atom_type_scat_source
C C 0.0033 0.0016 'International Tables Vol C Tables 4.2.6.8 and 6.1.1.4'
H H 0.0000 0.0000 'International Tables Vol C Tables 4.2.6.8 and 6.1.1.4'
F F 0.0171 0.0103 'International Tables Vol C Tables 4.2.6.8 and 6.1.1.4'
N N 0.0061 0.0033 'International Tables Vol C Tables 4.2.6.8 and 6.1.1.4'
Pt Pt -1.7033 8.3905 'International Tables Vol C Tables 4.2.6.8 and 6.1.1.4'
Sb Sb -0.5866 1.5461 'International Tables Vol C Tables 4.2.6.8 and 6.1.1.4'

loop_
_geom_angle_atom_site_label_1
_geom_angle_atom_site_label_2
_geom_angle_atom_site_label_3
_geom_angle
_geom_angle_site_symmetry_1
_geom_angle_site_symmetry_3
_geom_angle_publ_flag
C5 N1 N2 107.5(3) . . ?
C5 N1 Pt25 115.8(2) . . ?
N2 N1 Pt25 136.6(2) . . ?
C3 N2 N1 102.6(3) . . ?
N2 C3 N4 116.3(3) . . ?
N2 C3 C17 120.7(3) . . ?
N4 C3 C17 122.7(3) . . ?
C5 N4 C3 100.1(3) . . ?
N4 C5 N1 113.4(3) . . ?
N4 C5 C6 130.7(3) . . ?
N1 C5 C6 115.9(3) . . ?
N7 C6 C8 119.0(3) . . ?
N7 C6 C5 111.4(3) . . ?
C8 C6 C5 129.6(3) . . ?
C11 N7 C6 124.0(3) . . ?
C11 N7 Pt25 118.0(2) . . ?
C6 N7 Pt25 118.0(2) . . ?
C9 C8 C6 118.1(3) . . ?
C9 C8 H8 121.0 . . ?
C6 C8 H8 121.0 . . ?
C8 C9 C10 121.6(3) . . ?
C8 C9 H9 119.2 . . ?
C10 C9 H9 119.2 . . ?
C11 C10 C9 117.9(3) . . ?
C11 C10 H10 121.1 . . ?
C9 C10 H10 121.1 . . ?
N7 C11 C10 119.4(3) . . ?
N7 C11 C12 111.4(3) . . ?
C10 C11 C12 129.2(3) . . ?
N13 C12 N16 112.3(3) . . ?
N13 C12 C11 131.3(3) . . ?
N16 C12 C11 116.3(3) . . ?
C12 N13 C14 100.8(3) . . ?
N15 C14 N13 116.6(3) . . ?
N15 C14 C21 121.6(3) . . ?
N13 C14 C21 121.8(3) . . ?
C14 N15 N16 102.1(3) . . ?
C12 N16 N15 108.3(3) . . ?
C12 N16 Pt25 115.1(2) . . ?
N15 N16 Pt25 136.3(2) . . ?
F18 C17 F20 107.0(3) . . ?
F18 C17 F19 106.7(3) . . ?
F20 C17 F19 106.6(3) . . ?
F18 C17 C3 111.9(3) . . ?
F20 C17 C3 111.9(3) . . ?
F19 C17 C3 112.4(3) . . ?
F24 C21 F22 106.9(3) . . ?
F24 C21 F23 105.9(3) . . ?
F22 C21 F23 106.9(3) . . ?
F24 C21 C14 113.8(3) . . ?
F22 C21 C14 111.5(3) . . ?
F23 C21 C14 111.5(3) . . ?
N1 Pt25 N16 158.06(11) . . ?
N1 Pt25 N7 78.92(11) . . ?
N16 Pt25 N7 79.14(11) . . ?
N1 Pt25 Sb26 103.84(7) . . ?
N16 Pt25 Sb26 98.10(8) . . ?
N7 Pt25 Sb26 177.20(8) . . ?
C39 Sb26 C33 101.37(12) . . ?
C39 Sb26 C27 101.85(12) . . ?
C33 Sb26 C27 101.75(12) . . ?
C39 Sb26 Pt25 112.68(8) . . ?
C33 Sb26 Pt25 113.55(9) . . ?
C27 Sb26 Pt25 122.88(9) . . ?
C28 C27 C32 120.1(3) . . ?
C28 C27 Sb26 121.1(2) . . ?
C32 C27 Sb26 118.7(2) . . ?
C27 C28 C29 119.9(3) . . ?
C27 C28 H28 120.0 . . ?
C29 C28 H28 120.0 . . ?
C30 C29 C28 119.8(3) . . ?
C30 C29 H29 120.1 . . ?
C28 C29 H29 120.1 . . ?
C29 C30 C31 120.3(3) . . ?
C29 C30 H30 119.8 . . ?
C31 C30 H30 119.8 . . ?
C32 C31 C30 119.9(3) . . ?
C32 C31 H31 120.1 . . ?
C30 C31 H31 120.1 . . ?
C31 C32 C27 119.9(3) . . ?
C31 C32 H32 120.0 . . ?
C27 C32 H32 120.0 . . ?
C38 C33 C34 119.7(3) . . ?
C38 C33 Sb26 119.2(2) . . ?
C34 C33 Sb26 121.0(3) . . ?
C35 C34 C33 119.9(3) . . ?
C35 C34 H34 120.0 . . ?
C33 C34 H34 120.0 . . ?
C34 C35 C36 120.2(3) . . ?
C34 C35 H35 119.9 . . ?
C36 C35 H35 119.9 . . ?
C37 C36 C35 119.9(3) . . ?
C37 C36 H36 120.0 . . ?
C35 C36 H36 120.0 . . ?
C36 C37 C38 120.1(3) . . ?
C36 C37 H37 119.9 . . ?
C38 C37 H37 119.9 . . ?
C37 C38 C33 120.1(3) . . ?
C37 C38 H38 120.0 . . ?
C33 C38 H38 120.0 . . ?
C44 C39 C40 119.6(3) . . ?
C44 C39 Sb26 119.0(2) . . ?
C40 C39 Sb26 121.4(2) . . ?
C41 C40 C39 120.5(3) . . ?
C41 C40 H40 119.7 . . ?
C39 C40 H40 119.7 . . ?
C40 C41 C42 119.6(3) . . ?
C40 C41 H41 120.2 . . ?
C42 C41 H41 120.2 . . ?
C43 C42 C41 120.1(3) . . ?
C43 C42 H42 120.0 . . ?
C41 C42 H42 120.0 . . ?
C42 C43 C44 120.5(3) . . ?
C42 C43 H43 119.8 . . ?
C44 C43 H43 119.8 . . ?
C43 C44 C39 119.7(3) . . ?
C43 C44 H44 120.1 . . ?
C39 C44 H44 120.1 . . ?

loop_
_geom_bond_atom_site_label_1
_geom_bond_atom_site_label_2
_geom_bond_distance
_geom_bond_site_symmetry_2
_geom_bond_publ_flag
N1 C5 1.355(4) . ?
N1 N2 1.357(3) . ?
N1 Pt25 1.993(3) . ?
N2 C3 1.337(4) . ?
C3 N4 1.358(4) . ?
C3 C17 1.491(4) . ?
N4 C5 1.323(4) . ?
C5 C6 1.465(4) . ?
C6 N7 1.346(4) . ?
C6 C8 1.393(4) . ?
N7 C11 1.340(4) . ?
N7 Pt25 2.014(2) . ?
C8 C9 1.390(5) . ?
C8 H8 0.9500 . ?
C9 C10 1.394(5) . ?
C9 H9 0.9500 . ?
C10 C11 1.389(4) . ?
C10 H10 0.9500 . ?
C11 C12 1.465(4) . ?
C12 N13 1.326(4) . ?
C12 N16 1.355(4) . ?
N13 C14 1.353(4) . ?
C14 N15 1.335(4) . ?
C14 C21 1.485(5) . ?
N15 N16 1.359(4) . ?
N16 Pt25 1.997(3) . ?
C17 F18 1.335(4) . ?
C17 F20 1.337(4) . ?
C17 F19 1.338(4) . ?
C21 F24 1.334(4) . ?
C21 F22 1.335(4) . ?
C21 F23 1.338(4) . ?
Pt25 Sb26 2.5259(2) . ?
Sb26 C39 2.108(3) . ?
Sb26 C33 2.111(3) . ?
Sb26 C27 2.117(3) . ?
C27 C28 1.381(4) . ?
C27 C32 1.391(4) . ?
C28 C29 1.403(4) . ?
C28 H28 0.9500 . ?
C29 C30 1.374(5) . ?
C29 H29 0.9500 . ?
C30 C31 1.392(5) . ?
C30 H30 0.9500 . ?
C31 C32 1.390(4) . ?
C31 H31 0.9500 . ?
C32 H32 0.9500 . ?
C33 C38 1.390(5) . ?
C33 C34 1.395(4) . ?
C34 C35 1.382(5) . ?
C34 H34 0.9500 . ?
C35 C36 1.392(5) . ?
C35 H35 0.9500 . ?
C36 C37 1.382(5) . ?
C36 H36 0.9500 . ?
C37 C38 1.387(5) . ?
C37 H37 0.9500 . ?
C38 H38 0.9500 . ?
C39 C44 1.389(4) . ?
C39 C40 1.391(4) . ?
C40 C41 1.383(5) . ?
C40 H40 0.9500 . ?
C41 C42 1.389(5) . ?
C41 H41 0.9500 . ?
C42 C43 1.381(5) . ?
C42 H42 0.9500 . ?
C43 C44 1.386(5) . ?
C43 H43 0.9500 . ?
C44 H44 0.9500 . ?
